data_7107088
loop_
_publ_author_name
'Giles, Ian D.'
'Chifotides, Helen T.'
'Shatruk, Michael'
'Dunbar, Kim R.'

_publ_section_title
;
 Anion-templated self-assembly of highly stable Fe(II) pentagonal
 metallacycles with short anion--\p contacts
;
_journal_coden_ASTM CHCOFS
_journal_issue 47
_journal_name_full
;
 Chemical Communications (Cambridge, United Kingdom)
;
_journal_page_first 12604
_journal_page_last 12606
_journal_paper_doi 10.1039/c1cc15868f
_journal_volume 47
_journal_year 2011
_chemical_formula_moiety 'C70 H60 N50 Fe5, 5(Sb F6), 6.5(CH3CN), C7H8'
_chemical_formula_sum 'C90 H87.5 F60 Fe5 N56.5 Sb10'
_chemical_formula_weight 4597.42
_chemical_name_common
;
pentakis(3,6-bis(pyrimid-2-yl)-1,2,4,5-tetrazine-
N,N',N'',N''')-decakis(acetonitrile-N)-
pentairon(ii)hexafluoroantimonate(V) clathrate
nonakis(hexafluoroantimonate(V)) acetonitrile toluene solvate'
;
_chemical_name_systematic
;
pentakis(3,6-bis(pyrimid-2-yl)-1,2,4,5-tetrazine-N,N',N'',N''')-
decakis(acetonitrile-N)-pentairon(II)hexafluoroantimonate(V) clathrate
nonakis(hexafluoroantimonate(V)) acetonitrile toluene solvate'
;
_chemical_properties_physical 'air-sensitive, moisture-sensitive'
_space_group_IT_number 7
_symmetry_cell_setting monoclinic
_symmetry_Int_Tables_number 7
_symmetry_space_group_name_Hall 'P -2yc'
_symmetry_space_group_name_H-M 'P 1 c 1'
_atom_sites_solution_hydrogens geom
_atom_sites_solution_primary direct
_atom_sites_solution_secondary difmap
_audit_creation_method SHELXL-97
_cell_angle_alpha 90.00
_cell_angle_beta 106.198(2)
_cell_angle_gamma 90.00
_cell_formula_units_Z 2
_cell_length_a 16.180(3)
_cell_length_b 21.569(4)
_cell_length_c 23.123(4)
_cell_measurement_reflns_used 727
_cell_measurement_temperature 163(2)
_cell_measurement_theta_max 31.81
_cell_measurement_theta_min 2.53
_cell_volume 7749(2)
_computing_cell_refinement 'APEXII, (Bruker 2008)'
_computing_data_collection 'APEXII, (Bruker 2008)'
_computing_data_reduction XPREP
_computing_molecular_graphics 'X-Seed (Barbour, 1999)'
_computing_structure_refinement 'SHELXL-97 (Sheldrick, 1997)'
_computing_structure_solution 'SHELXS-97 (Sheldrick, 1990)'
_diffrn_ambient_temperature 163(2)
_diffrn_detector_area_resol_mean 66
_diffrn_measured_fraction_theta_full 0.997
_diffrn_measured_fraction_theta_max 0.997
_diffrn_measurement_device_type
;
Bruker APEX2 CCD area-detector, SMART 3 circle goniometer'
;
_diffrn_measurement_method 'profile data from \w scans'
_diffrn_radiation_monochromator graphite
_diffrn_radiation_probe x-ray
_diffrn_radiation_source 'fine-focus sealed tube'
_diffrn_radiation_type MoK\a
_diffrn_radiation_wavelength 0.71073
_diffrn_reflns_av_R_equivalents 0.1453
_diffrn_reflns_av_sigmaI/netI 0.2149
_diffrn_reflns_limit_h_max 20
_diffrn_reflns_limit_h_min -20
_diffrn_reflns_limit_k_max 26
_diffrn_reflns_limit_k_min -26
_diffrn_reflns_limit_l_max 28
_diffrn_reflns_limit_l_min -28
_diffrn_reflns_number 82034
_diffrn_reflns_theta_full 26.41
_diffrn_reflns_theta_max 26.41
_diffrn_reflns_theta_min 1.31
_exptl_absorpt_coefficient_mu 2.295
_exptl_absorpt_correction_T_max 0.9555
_exptl_absorpt_correction_T_min 0.7863
_exptl_absorpt_correction_type multi-scan
_exptl_absorpt_process_details 'Bruker AXS Scale, SADABS (Bruker 2008)'
_exptl_crystal_colour dark-blue
_exptl_crystal_density_diffrn 1.970
_exptl_crystal_density_method 'not measured'
_exptl_crystal_description needle
_exptl_crystal_F_000 4406
_exptl_crystal_recrystallization_method
;
acetonitrile solution layered over toluene
;
_exptl_crystal_size_max 0.11
_exptl_crystal_size_mid 0.04
_exptl_crystal_size_min 0.02
_refine_diff_density_max 1.536
_refine_diff_density_min -1.604
_refine_diff_density_rms 0.160
_refine_ls_abs_structure_details 'Flack H D (1983), Acta Cryst. A39, 876-881'
_refine_ls_abs_structure_Flack 0.34(2)
_refine_ls_extinction_method none
_refine_ls_goodness_of_fit_ref 0.940
_refine_ls_hydrogen_treatment constr
_refine_ls_matrix_type full
_refine_ls_number_parameters 1870
_refine_ls_number_reflns 31659
_refine_ls_number_restraints 2
_refine_ls_restrained_S_all 0.940
_refine_ls_R_factor_all 0.1960
_refine_ls_R_factor_gt 0.0780
_refine_ls_shift/su_max 0.002
_refine_ls_shift/su_mean 0.000
_refine_ls_structure_factor_coef Fsqd
_refine_ls_weighting_details 'calc w=1/[\s^2^(Fo^2^)+(0.0817P)^2^+0.0000P] where P=(Fo^2^+2Fc^2^)/3'
_refine_ls_weighting_scheme calc
_refine_ls_wR_factor_gt 0.1599
_refine_ls_wR_factor_ref 0.2097
_reflns_number_gt 13427
_reflns_number_total 31659
_reflns_threshold_expression >2sigma(I)
_cod_data_source_file c1cc15868f.txt
_cod_data_source_block pc_sept15_michael_bmtz_pentagon
_cod_original_sg_symbol_H-M 'P c'
_cod_original_formula_sum 'C90 H87.50 F60 Fe5 N56.50 Sb10'
_cod_database_code 7107088

loop_
_symmetry_equiv_pos_as_xyz
'x, y, z'
'x, -y, z+1/2'

loop_
_atom_site_label
_atom_site_type_symbol
_atom_site_fract_x
_atom_site_fract_y
_atom_site_fract_z
_atom_site_U_iso_or_equiv
_atom_site_adp_type
_atom_site_occupancy
_atom_site_symmetry_multiplicity
_atom_site_calc_flag
_atom_site_refinement_flags
Sb1 Sb 0.91314(10) 0.70491(6) 0.74838(9) 0.0712(5) Uani 1 1 d .
Sb2 Sb 0.63802(10) 0.85950(7) 0.04521(6) 0.0612(4) Uani 1 1 d .
Sb3 Sb 0.61328(9) 0.57129(6) 0.00389(6) 0.0490(4) Uani 1 1 d .
Sb4 Sb 0.41110(10) 0.80641(6) 0.74177(7) 0.0543(4) Uani 1 1 d .
Sb5 Sb 0.22251(9) 0.40328(6) 0.95989(6) 0.0527(4) Uani 1 1 d .
Sb6 Sb 0.24512(9) 0.40713(6) 0.69987(6) 0.0558(4) Uani 1 1 d .
Sb7 Sb 0.59632(9) 0.38446(7) 0.77194(6) 0.0546(4) Uani 1 1 d .
Sb8 Sb 0.88360(12) 0.06696(7) 0.91008(7) 0.0726(5) Uani 1 1 d .
Sb9 Sb 0.23445(10) 0.10965(7) 0.68166(7) 0.0656(4) Uani 1 1 d .
Sb10 Sb 0.28146(18) 0.08457(9) 0.96386(10) 0.1167(8) Uani 1 1 d .
Fe1 Fe 0.70807(18) 0.91393(12) 0.70163(12) 0.0449(7) Uani 1 1 d .
Fe2 Fe 1.11954(18) 0.91220(11) 0.80102(11) 0.0411(7) Uani 1 1 d .
Fe3 Fe 1.24680(17) 0.62976(10) 0.83037(11) 0.0343(6) Uani 1 1 d .
Fe4 Fe 0.91791(18) 0.45228(11) 0.72810(12) 0.0396(6) Uani 1 1 d .
Fe5 Fe 0.58692(17) 0.63122(12) 0.64121(11) 0.0420(7) Uani 1 1 d .
F1 F 0.9971(13) 0.7172(16) 0.8202(9) 0.252(16) Uani 1 1 d .
F2 F 0.9800(18) 0.6614(13) 0.7112(13) 0.258(16) Uani 1 1 d .
F3 F 0.891(2) 0.6305(10) 0.7793(12) 0.238(14) Uani 1 1 d .
F4 F 0.8307(11) 0.6906(10) 0.6800(9) 0.162(8) Uani 1 1 d .
F5 F 0.8373(13) 0.7421(11) 0.7813(9) 0.188(10) Uani 1 1 d .
F6 F 0.9356(18) 0.7779(6) 0.7194(10) 0.192(11) Uani 1 1 d .
F7 F 0.5755(9) 0.8023(6) 0.0746(6) 0.099(5) Uani 1 1 d .
F8 F 0.7364(8) 0.8347(8) 0.1054(6) 0.104(5) Uani 1 1 d .
F9 F 0.6639(8) 0.8004(5) -0.0076(6) 0.077(4) Uani 1 1 d .
F10 F 0.7025(9) 0.9167(6) 0.0176(6) 0.085(4) Uani 1 1 d .
F11 F 0.5459(8) 0.8791(6) -0.0135(7) 0.088(4) Uani 1 1 d .
F12 F 0.6155(9) 0.9178(6) 0.0969(5) 0.086(4) Uani 1 1 d .
F13 F 0.5585(9) 0.6038(6) 0.0570(5) 0.079(4) Uani 1 1 d .
F14 F 0.5651(8) 0.4936(5) 0.0101(5) 0.069(3) Uani 1 1 d .
F15 F 0.7086(8) 0.5522(5) 0.0661(5) 0.081(4) Uani 1 1 d .
F16 F 0.6634(8) 0.5393(6) -0.0505(6) 0.084(4) Uani 1 1 d .
F17 F 0.6609(7) 0.6490(5) -0.0042(5) 0.057(3) Uani 1 1 d .
F18 F 0.5169(7) 0.5891(5) -0.0612(5) 0.065(3) Uani 1 1 d .
F19 F 0.3411(7) 0.8017(5) 0.7943(5) 0.054(3) Uani 1 1 d .
F20 F 0.3170(8) 0.8060(10) 0.6768(6) 0.142(8) Uani 1 1 d .
F21 F 0.4158(13) 0.7233(6) 0.7398(11) 0.158(8) Uani 1 1 d .
F22 F 0.4816(7) 0.8109(5) 0.6904(5) 0.068(3) Uani 1 1 d .
F23 F 0.5074(10) 0.8110(11) 0.8058(7) 0.156(9) Uani 1 1 d .
F24 F 0.4005(16) 0.8922(6) 0.7399(9) 0.156(8) Uani 1 1 d .
F25 F 0.1668(8) 0.4408(5) 1.0114(5) 0.069(3) Uani 1 1 d .
F26 F 0.1870(8) 0.3259(5) 0.9821(5) 0.076(4) Uani 1 1 d .
F27 F 0.3207(8) 0.3961(5) 1.0232(5) 0.070(4) Uani 1 1 d .
F28 F 0.2783(9) 0.3642(5) 0.9102(5) 0.077(4) Uani 1 1 d .
F29 F 0.2629(8) 0.4801(5) 0.9410(5) 0.071(4) Uani 1 1 d .
F30 F 0.1224(8) 0.4096(6) 0.8973(6) 0.079(4) Uani 1 1 d .
F31 F 0.1551(11) 0.3562(12) 0.6798(11) 0.217(15) Uani 1 1 d .
F32 F 0.3044(10) 0.3641(7) 0.7666(5) 0.105(5) Uani 1 1 d .
F33 F 0.3020(8) 0.3633(5) 0.6518(5) 0.070(4) Uani 1 1 d .
F34 F 0.3369(12) 0.4642(6) 0.7190(8) 0.119(6) Uani 1 1 d .
F35 F 0.2011(15) 0.4582(9) 0.6326(6) 0.178(10) Uani 1 1 d .
F36 F 0.1866(8) 0.4488(6) 0.7475(5) 0.077(4) Uani 1 1 d .
F37 F 0.5274(8) 0.3459(6) 0.8126(5) 0.075(4) Uani 1 1 d .
F38 F 0.6282(8) 0.3063(6) 0.7472(5) 0.083(4) Uani 1 1 d .
F39 F 0.6904(9) 0.3793(6) 0.8419(6) 0.090(4) Uani 1 1 d .
F40 F 0.6690(8) 0.4253(6) 0.7331(6) 0.084(4) Uani 1 1 d .
F41 F 0.5663(8) 0.4588(6) 0.7971(6) 0.086(4) Uani 1 1 d .
F42 F 0.5086(8) 0.3859(6) 0.7027(6) 0.083(4) Uani 1 1 d .
F43 F 0.7707(9) 0.0953(7) 0.8761(6) 0.094(4) Uani 1 1 d .
F44 F 0.8390(16) 0.0037(7) 0.9459(7) 0.163(9) Uani 1 1 d .
F45 F 0.8786(10) 0.0176(5) 0.8440(5) 0.091(5) Uani 1 1 d .
F46 F 0.9916(14) 0.0405(8) 0.9440(6) 0.165(9) Uani 1 1 d .
F47 F 0.9251(9) 0.1307(6) 0.8727(6) 0.084(4) Uani 1 1 d .
F48 F 0.8919(11) 0.1178(6) 0.9763(5) 0.101(5) Uani 1 1 d .
F49 F 0.2108(15) 0.1672(11) 0.7338(9) 0.186(10) Uani 1 1 d .
F50 F 0.1212(9) 0.0894(11) 0.6472(12) 0.197(12) Uani 1 1 d .
F51 F 0.2399(17) 0.0467(9) 0.7355(6) 0.184(11) Uani 1 1 d .
F52 F 0.2602(10) 0.0543(6) 0.6298(7) 0.096(5) Uani 1 1 d .
F53 F 0.3503(9) 0.1293(7) 0.7117(10) 0.152(9) Uani 1 1 d .
F54 F 0.2309(15) 0.1703(7) 0.6260(6) 0.150(8) Uani 1 1 d .
F55 F 0.2801(13) 0.1637(7) 0.9481(7) 0.146(8) Uani 1 1 d .
F56 F 0.2879(17) 0.0959(9) 1.0400(7) 0.181(10) Uani 1 1 d .
F57 F 0.1603(12) 0.0813(10) 0.9351(15) 0.236(16) Uani 1 1 d .
F58 F 0.2875(14) 0.0019(7) 0.9650(12) 0.188(10) Uani 1 1 d .
F59 F 0.275(2) 0.0699(12) 0.8847(9) 0.256(16) Uani 1 1 d .
F60 F 0.3868(5) 0.0836(3) 0.9860(3) 0.0235(19) Uani 1 1 d .
N1 N 0.7196(11) 0.9045(6) 0.7878(7) 0.043(4) Uani 1 1 d .
N2 N 0.8258(11) 0.9034(6) 0.7250(7) 0.047(4) Uani 1 1 d .
N3 N 0.8748(11) 0.9086(7) 0.6883(7) 0.047(4) Uani 1 1 d .
N4 N 0.9977(12) 0.9173(8) 0.6208(8) 0.067(5) Uani 1 1 d .
N5 N 1.1085(10) 0.9181(6) 0.7159(7) 0.044(4) Uani 1 1 d .
N6 N 1.0010(10) 0.9025(6) 0.7746(6) 0.040(4) Uani 1 1 d .
N7 N 0.9490(10) 0.8920(6) 0.8108(6) 0.037(4) Uani 1 1 d .
N8 N 0.8280(11) 0.8735(7) 0.8778(7) 0.050(4) Uani 1 1 d .
N9 N 1.1233(8) 0.8956(6) 0.8852(6) 0.033(3) Uani 1 1 d .
N10 N 1.1414(9) 0.8267(6) 0.8007(6) 0.038(4) Uani 1 1 d .
N11 N 1.1534(9) 0.7940(6) 0.7547(6) 0.033(3) Uani 1 1 d .
N12 N 1.1719(12) 0.7081(6) 0.6634(7) 0.055(5) Uani 1 1 d .
N13 N 1.2530(9) 0.6474(6) 0.7467(6) 0.033(3) Uani 1 1 d .
N14 N 1.1929(8) 0.7079(6) 0.8206(5) 0.028(3) Uani 1 1 d .
N15 N 1.1758(8) 0.7394(6) 0.8672(6) 0.034(3) Uani 1 1 d .
N16 N 1.1261(10) 0.8128(7) 0.9521(7) 0.045(4) Uani 1 1 d .
N17 N 1.2174(10) 0.6140(6) 0.9057(6) 0.031(3) Uani 1 1 d .
N18 N 1.1452(9) 0.5840(6) 0.7968(7) 0.039(4) Uani 1 1 d .
N19 N 1.1139(10) 0.5702(6) 0.7382(6) 0.035(4) Uani 1 1 d .
N20 N 1.0421(9) 0.5368(6) 0.6172(6) 0.035(4) Uani 1 1 d .
N21 N 0.9580(9) 0.4667(7) 0.6548(6) 0.039(4) Uani 1 1 d .
N22 N 1.0054(9) 0.5102(6) 0.7619(7) 0.040(4) Uani 1 1 d .
N23 N 1.0305(9) 0.5253(6) 0.8207(6) 0.036(4) Uani 1 1 d .
N24 N 1.1015(10) 0.5698(6) 0.9391(6) 0.038(4) Uani 1 1 d .
N25 N 0.8771(9) 0.4559(6) 0.8001(5) 0.032(3) Uani 1 1 d .
N26 N 0.8288(9) 0.5131(6) 0.7012(6) 0.032(3) Uani 1 1 d .
N27 N 0.8064(9) 0.5398(6) 0.6464(6) 0.034(3) Uani 1 1 d .
N28 N 0.7436(12) 0.5934(7) 0.5317(7) 0.057(5) Uani 1 1 d .
N29 N 0.6242(10) 0.6245(6) 0.5652(7) 0.041(4) Uani 1 1 d .
N30 N 0.6904(9) 0.5841(6) 0.6724(7) 0.038(4) Uani 1 1 d .
N31 N 0.7165(10) 0.5606(7) 0.7286(6) 0.042(4) Uani 1 1 d .
N32 N 0.7842(10) 0.5146(8) 0.8424(7) 0.055(4) Uani 1 1 d .
N33 N 0.5759(9) 0.6395(7) 0.7222(6) 0.043(4) Uani 1 1 d .
N34 N 0.6403(9) 0.7110(7) 0.6603(6) 0.041(4) Uani 1 1 d .
N35 N 0.6596(11) 0.7486(7) 0.6183(6) 0.050(4) Uani 1 1 d .
N36 N 0.7011(19) 0.8333(8) 0.5406(9) 0.120(10) Uani 1 1 d .
N37 N 0.7053(11) 0.9080(7) 0.6142(6) 0.051(4) Uani 1 1 d .
N38 N 0.6839(9) 0.8295(7) 0.6903(7) 0.046(4) Uani 1 1 d .
N39 N 0.6690(9) 0.7913(8) 0.7319(6) 0.044(4) Uani 1 1 d .
N40 N 0.6352(11) 0.7005(8) 0.8117(7) 0.055(4) Uani 1 1 d .
N41 N 0.5888(11) 0.9344(6) 0.6813(6) 0.043(4) Uani 1 1 d .
N42 N 0.7316(11) 1.0023(8) 0.7105(7) 0.049(4) Uani 1 1 d .
N43 N 1.0988(12) 1.0003(8) 0.8061(7) 0.057(5) Uani 1 1 d .
N44 N 1.2421(13) 0.9293(7) 0.8248(7) 0.046(4) Uani 1 1 d .
N45 N 1.3490(11) 0.6736(6) 0.8710(7) 0.044(4) Uani 1 1 d .
N46 N 1.3160(11) 0.5546(7) 0.8415(7) 0.043(4) Uani 1 1 d .
N47 N 0.9981(8) 0.3855(6) 0.7588(6) 0.033(3) Uani 1 1 d .
N48 N 0.8326(10) 0.3881(7) 0.6906(7) 0.044(4) Uani 1 1 d .
N49 N 0.5201(10) 0.5566(7) 0.6240(7) 0.045(4) Uani 1 1 d .
N50 N 0.4817(9) 0.6772(7) 0.6050(6) 0.033(3) Uani 1 1 d .
N51 N 0.9233(13) 0.0504(9) 0.6842(10) 0.089(6) Uiso 1 1 d .
N52 N 0.4603(18) 0.2451(11) 0.9392(13) 0.115(8) Uiso 1 1 d .
N53 N 0.3187(10) 0.8302(7) 0.9341(8) 0.055(4) Uiso 1 1 d .
N54 N 0.4005(13) 0.2939(9) 0.5504(9) 0.082(6) Uiso 1 1 d .
N55 N 0.937(2) 0.6670(17) 0.5054(16) 0.121(12) Uiso 0.75 1 d P
N56 N 1.5536(19) 1.0434(15) 0.7940(13) 0.089(9) Uiso 0.75 1 d P
N57 N 0.9006(17) 1.2422(12) 0.7592(12) 0.127(9) Uiso 1 1 d .
C1 C 0.6621(12) 0.9030(9) 0.8187(10) 0.050(5) Uani 1 1 d .
H1 H 0.6051 0.9164 0.7995 0.060 Uiso 1 1 calc R
C2 C 0.6815(14) 0.8827(9) 0.8777(9) 0.049(5) Uani 1 1 d .
H2 H 0.6383 0.8791 0.8981 0.059 Uiso 1 1 calc R
C3 C 0.7671(14) 0.8679(8) 0.9059(9) 0.052(6) Uani 1 1 d .
H3 H 0.7822 0.8535 0.9463 0.063 Uiso 1 1 calc R
C4 C 0.8033(11) 0.8906(8) 0.8206(9) 0.041(5) Uani 1 1 d .
C5 C 0.8655(12) 0.8953(7) 0.7836(8) 0.036(4) Uani 1 1 d .
C6 C 0.9582(17) 0.9066(8) 0.7134(9) 0.053(6) Uani 1 1 d .
C7 C 1.0248(17) 0.9152(8) 0.6800(9) 0.058(7) Uani 1 1 d .
C8 C 1.0602(15) 0.9230(8) 0.5916(10) 0.059(6) Uani 1 1 d .
H8 H 1.0450 0.9265 0.5490 0.071 Uiso 1 1 calc R
C9 C 1.1481(13) 0.9235(9) 0.6259(11) 0.059(6) Uani 1 1 d .
H9 H 1.1918 0.9244 0.6056 0.071 Uiso 1 1 calc R
C10 C 1.1706(16) 0.9229(9) 0.6863(8) 0.057(6) Uani 1 1 d .
H10 H 1.2295 0.9259 0.7085 0.068 Uiso 1 1 calc R
C11 C 1.1078(14) 0.9356(10) 0.9259(9) 0.064(6) Uani 1 1 d .
H11 H 1.0967 0.9781 0.9158 0.077 Uiso 1 1 calc R
C12 C 1.1082(12) 0.9140(9) 0.9831(8) 0.045(5) Uiso 1 1 d .
H12 H 1.1044 0.9420 1.0140 0.054 Uiso 1 1 calc R
C13 C 1.1140(13) 0.8539(8) 0.9926(8) 0.048(5) Uani 1 1 d .
H13A H 1.1094 0.8387 1.0301 0.058 Uiso 1 1 calc R
C14 C 1.1337(11) 0.8344(8) 0.9030(8) 0.040(5) Uani 1 1 d .
C15 C 1.1502(10) 0.7961(7) 0.8540(8) 0.032(4) Uani 1 1 d .
C16 C 1.1796(13) 0.7348(8) 0.7671(7) 0.041(5) Uani 1 1 d .
C17 C 1.2022(11) 0.6976(8) 0.7225(8) 0.039(5) Uani 1 1 d .
C18 C 1.1976(14) 0.6678(9) 0.6283(8) 0.054(6) Uani 1 1 d .
H18 H 1.1757 0.6729 0.5859 0.065 Uiso 1 1 calc R
C19 C 1.2526(14) 0.6201(9) 0.6484(9) 0.054(6) Uani 1 1 d .
H19 H 1.2717 0.5935 0.6219 0.065 Uiso 1 1 calc R
C20 C 1.2790(12) 0.6130(8) 0.7103(8) 0.042(5) Uani 1 1 d .
H20 H 1.3186 0.5808 0.7267 0.050 Uiso 1 1 calc R
C21 C 1.2566(12) 0.6330(8) 0.9617(7) 0.038(5) Uani 1 1 d .
H21 H 1.3100 0.6543 0.9711 0.045 Uiso 1 1 calc R
C22 C 1.2149(12) 0.6200(8) 1.0055(9) 0.042(5) Uani 1 1 d .
H22 H 1.2393 0.6349 1.0453 0.051 Uiso 1 1 calc R
C23 C 1.1416(13) 0.5872(9) 0.9937(8) 0.048(5) Uani 1 1 d .
H23 H 1.1185 0.5764 1.0258 0.058 Uiso 1 1 calc R
C24 C 1.1409(12) 0.5841(7) 0.8992(7) 0.035(4) Uani 1 1 d .
C25 C 1.0993(12) 0.5610(7) 0.8344(7) 0.034(4) Uani 1 1 d .
C26 C 1.0472(10) 0.5340(7) 0.7224(8) 0.031(4) Uani 1 1 d .
C27 C 1.0147(12) 0.5132(8) 0.6607(8) 0.036(4) Uani 1 1 d .
C28 C 1.0130(13) 0.5131(8) 0.5632(9) 0.048(5) Uani 1 1 d .
H28 H 1.0306 0.5301 0.5306 0.058 Uiso 1 1 calc R
C29 C 0.9524(11) 0.4596(9) 0.5527(9) 0.048(5) Uani 1 1 d .
H29 H 0.9333 0.4393 0.5149 0.058 Uiso 1 1 calc R
C30 C 0.9265(13) 0.4421(9) 0.6013(10) 0.052(5) Uani 1 1 d .
H30 H 0.8839 0.4108 0.5964 0.062 Uiso 1 1 calc R
C31 C 0.9102(12) 0.4269(8) 0.8549(8) 0.040(5) Uani 1 1 d .
H31 H 0.9544 0.3969 0.8587 0.048 Uiso 1 1 calc R
C32 C 0.8826(13) 0.4395(9) 0.9020(9) 0.049(5) Uani 1 1 d .
H32 H 0.9065 0.4189 0.9393 0.059 Uiso 1 1 calc R
C33 C 0.8198(12) 0.4820(11) 0.8966(9) 0.061(6) Uani 1 1 d .
H33 H 0.7989 0.4904 0.9303 0.073 Uiso 1 1 calc R
C34 C 0.8170(12) 0.4971(8) 0.7984(8) 0.039(4) Uani 1 1 d .
C35 C 0.7866(11) 0.5272(8) 0.7405(8) 0.038(5) Uani 1 1 d .
C36 C 0.7368(13) 0.5726(8) 0.6340(8) 0.043(5) Uani 1 1 d .
C37 C 0.7022(13) 0.5986(7) 0.5734(9) 0.043(5) Uani 1 1 d .
C38 C 0.7080(15) 0.6167(9) 0.4785(9) 0.058(6) Uani 1 1 d .
H38 H 0.7379 0.6162 0.4485 0.070 Uiso 1 1 calc R
C39 C 0.6232(17) 0.6433(8) 0.4657(8) 0.061(7) Uani 1 1 d .
H39 H 0.5939 0.6571 0.4263 0.074 Uiso 1 1 calc R
C40 C 0.5862(12) 0.6480(8) 0.5117(8) 0.043(5) Uani 1 1 d .
H40 H 0.5324 0.6685 0.5052 0.051 Uiso 1 1 calc R
C41 C 0.5490(12) 0.5960(9) 0.7566(8) 0.045(5) Uani 1 1 d .
H41 H 0.5208 0.5598 0.7373 0.053 Uiso 1 1 calc R
C42 C 0.5611(16) 0.6025(8) 0.8193(9) 0.063(7) Uani 1 1 d .
H42 H 0.5379 0.5736 0.8416 0.076 Uiso 1 1 calc R
C43 C 0.6087(14) 0.6534(11) 0.8464(10) 0.067(7) Uani 1 1 d .
H43 H 0.6241 0.6572 0.8890 0.081 Uiso 1 1 calc R
C44 C 0.6201(14) 0.6895(9) 0.7557(9) 0.051(5) Uani 1 1 d .
C45 C 0.6440(10) 0.7352(8) 0.7135(7) 0.031(4) Uani 1 1 d .
C46 C 0.6798(11) 0.8044(9) 0.6346(8) 0.043(5) Uani 1 1 d .
C47 C 0.7029(15) 0.8517(10) 0.5945(10) 0.061(6) Uani 1 1 d .
C48 C 0.716(3) 0.8777(14) 0.5067(13) 0.140(15) Uani 1 1 d .
H48 H 0.7282 0.8670 0.4700 0.169 Uiso 1 1 calc R
C49 C 0.7159(17) 0.9419(10) 0.5223(12) 0.081(8) Uani 1 1 d .
H49 H 0.7160 0.9741 0.4943 0.097 Uiso 1 1 calc R
C50 C 0.7152(16) 0.9536(9) 0.5806(9) 0.070(7) Uani 1 1 d .
H50 H 0.7219 0.9947 0.5959 0.084 Uiso 1 1 calc R
C51 C 0.5178(15) 0.9561(10) 0.6672(10) 0.061(6) Uani 1 1 d .
C52 C 0.4402(15) 0.9857(13) 0.6515(12) 0.100(9) Uani 1 1 d .
H52A H 0.4267 0.9990 0.6094 0.150 Uiso 1 1 calc R
H52B H 0.4427 1.0220 0.6774 0.150 Uiso 1 1 calc R
H52C H 0.3953 0.9573 0.6565 0.150 Uiso 1 1 calc R
C53 C 0.7389(15) 1.0515(12) 0.7219(10) 0.064(6) Uani 1 1 d .
C54 C 0.758(2) 1.1215(8) 0.7353(10) 0.101(10) Uani 1 1 d .
H54A H 0.7105 1.1464 0.7108 0.152 Uiso 1 1 calc R
H54B H 0.8114 1.1327 0.7254 0.152 Uiso 1 1 calc R
H54C H 0.7650 1.1296 0.7781 0.152 Uiso 1 1 calc R
C55 C 1.0818(18) 1.0504(12) 0.8010(10) 0.077(8) Uani 1 1 d .
C56 C 1.0697(19) 1.1193(9) 0.8042(12) 0.097(10) Uani 1 1 d .
H56A H 1.0627 1.1375 0.7643 0.146 Uiso 1 1 calc R
H56B H 1.1202 1.1374 0.8329 0.146 Uiso 1 1 calc R
H56C H 1.0183 1.1277 0.8174 0.146 Uiso 1 1 calc R
C57 C 1.312(2) 0.9412(11) 0.8402(10) 0.069(7) Uani 1 1 d .
C58 C 1.4052(13) 0.9558(12) 0.8653(11) 0.087(8) Uani 1 1 d .
H58A H 1.4319 0.9251 0.8960 0.131 Uiso 1 1 calc R
H58B H 1.4115 0.9972 0.8834 0.131 Uiso 1 1 calc R
H58C H 1.4334 0.9547 0.8329 0.131 Uiso 1 1 calc R
C59 C 1.4056(12) 0.7036(9) 0.8976(8) 0.037(4) Uani 1 1 d .
C60 C 1.4869(14) 0.7382(8) 0.9302(8) 0.061(7) Uani 1 1 d .
H60A H 1.4875 0.7450 0.9722 0.092 Uiso 1 1 calc R
H60B H 1.4884 0.7783 0.9105 0.092 Uiso 1 1 calc R
H60C H 1.5373 0.7137 0.9289 0.092 Uiso 1 1 calc R
C61 C 1.3565(12) 0.5115(11) 0.8541(8) 0.054(6) Uani 1 1 d .
C62 C 1.4142(13) 0.4582(8) 0.8728(8) 0.048(5) Uani 1 1 d .
H62A H 1.4559 0.4672 0.9116 0.071 Uiso 1 1 calc R
H62B H 1.4449 0.4503 0.8424 0.071 Uiso 1 1 calc R
H62C H 1.3804 0.4216 0.8767 0.071 Uiso 1 1 calc R
C63 C 1.0459(14) 0.3464(10) 0.7722(11) 0.062(6) Uani 1 1 d .
C64 C 1.1066(17) 0.2958(10) 0.7949(12) 0.112(12) Uani 1 1 d .
H64A H 1.1653 0.3124 0.8078 0.169 Uiso 1 1 calc R
H64B H 1.1024 0.2652 0.7628 0.169 Uiso 1 1 calc R
H64C H 1.0928 0.2760 0.8291 0.169 Uiso 1 1 calc R
C65 C 0.7817(15) 0.3548(8) 0.6695(8) 0.050(5) Uani 1 1 d .
C66 C 0.7142(12) 0.3084(9) 0.6430(8) 0.053(6) Uani 1 1 d .
H66A H 0.7282 0.2691 0.6649 0.079 Uiso 1 1 calc R
H66B H 0.7114 0.3019 0.6005 0.079 Uiso 1 1 calc R
H66C H 0.6584 0.3234 0.6460 0.079 Uiso 1 1 calc R
C67 C 0.4720(13) 0.5186(9) 0.6097(8) 0.041(5) Uani 1 1 d .
C68 C 0.4067(12) 0.4683(8) 0.5892(9) 0.053(6) Uani 1 1 d .
H68A H 0.3832 0.4702 0.5453 0.080 Uiso 1 1 calc R
H68B H 0.3600 0.4738 0.6082 0.080 Uiso 1 1 calc R
H68C H 0.4340 0.4278 0.6007 0.080 Uiso 1 1 calc R
C69 C 0.4223(16) 0.7091(9) 0.5856(8) 0.050(5) Uani 1 1 d .
C70 C 0.3563(11) 0.7488(8) 0.5599(8) 0.044(5) Uani 1 1 d .
H70A H 0.3369 0.7415 0.5163 0.066 Uiso 1 1 calc R
H70B H 0.3764 0.7917 0.5675 0.066 Uiso 1 1 calc R
H70C H 0.3085 0.7418 0.5773 0.066 Uiso 1 1 calc R
C71 C 0.9235(16) 0.0635(11) 0.6364(12) 0.079(7) Uiso 1 1 d .
C72 C 0.9251(15) 0.0913(10) 0.5756(10) 0.074(7) Uiso 1 1 d .
H72A H 0.9791 0.0799 0.5669 0.111 Uiso 1 1 calc R
H72B H 0.9209 0.1365 0.5772 0.111 Uiso 1 1 calc R
H72C H 0.8764 0.0751 0.5437 0.111 Uiso 1 1 calc R
C73 C 0.413(2) 0.2467(13) 0.8980(15) 0.103(9) Uiso 1 1 d .
C74 C 0.345(2) 0.2373(17) 0.8383(17) 0.151(13) Uiso 1 1 d .
H74A H 0.3603 0.2010 0.8177 0.227 Uiso 1 1 calc R
H74B H 0.3427 0.2741 0.8130 0.227 Uiso 1 1 calc R
H74C H 0.2891 0.2306 0.8455 0.227 Uiso 1 1 calc R
C75 C 0.3441(14) 0.8524(10) 0.9806(10) 0.064(6) Uiso 1 1 d .
C76 C 0.3780(16) 0.8850(12) 1.0429(11) 0.088(8) Uiso 1 1 d .
H76A H 0.3676 0.9297 1.0381 0.132 Uiso 1 1 calc R
H76B H 0.4399 0.8773 1.0590 0.132 Uiso 1 1 calc R
H76C H 0.3478 0.8683 1.0709 0.132 Uiso 1 1 calc R
C77 C 0.4376(15) 0.2505(11) 0.6612(10) 0.081(7) Uiso 1 1 d .
H77A H 0.4100 0.2762 0.6854 0.121 Uiso 1 1 calc R
H77B H 0.5002 0.2512 0.6790 0.121 Uiso 1 1 calc R
H77C H 0.4168 0.2077 0.6605 0.121 Uiso 1 1 calc R
C78 C 0.4164(16) 0.2751(11) 0.5986(12) 0.076(7) Uiso 1 1 d .
C79 C 0.934(2) 0.7004(16) 0.5396(15) 0.077(9) Uiso 0.75 1 d P
C80 C 0.921(3) 0.753(2) 0.572(2) 0.159(19) Uiso 0.75 1 d P
H80A H 0.8668 0.7736 0.5507 0.238 Uiso 0.75 1 calc PR
H80B H 0.9687 0.7824 0.5766 0.238 Uiso 0.75 1 calc PR
H80C H 0.9175 0.7406 0.6123 0.238 Uiso 0.75 1 calc PR
C81 C 1.547(2) 1.0828(19) 0.8114(17) 0.086(11) Uiso 0.75 1 d P
C82 C 1.547(3) 1.142(2) 0.831(2) 0.17(2) Uiso 0.75 1 d P
H84A H 1.4887 1.1554 0.8287 0.248 Uiso 0.75 1 calc PR
H84B H 1.5708 1.1695 0.8051 0.248 Uiso 0.75 1 calc PR
H84C H 1.5835 1.1454 0.8725 0.248 Uiso 0.75 1 calc PR
C83 C 0.8628(17) 1.2555(12) 0.7933(13) 0.088(8) Uiso 1 1 d .
C84 C 0.828(2) 1.2637(16) 0.8376(16) 0.139(12) Uiso 1 1 d .
H84D H 0.7876 1.2296 0.8379 0.209 Uiso 1 1 calc R
H84E H 0.7961 1.3031 0.8319 0.209 Uiso 1 1 calc R
H84F H 0.8726 1.2646 0.8761 0.209 Uiso 1 1 calc R
C85 C 0.844(2) 0.6893(16) -0.0709(15) 0.143(13) Uiso 1 1 d .
H85A H 0.7901 0.7126 -0.0822 0.215 Uiso 1 1 calc R
H85B H 0.8320 0.6448 -0.0713 0.215 Uiso 1 1 calc R
H85C H 0.8772 0.6982 -0.0997 0.215 Uiso 1 1 calc R
C86 C 0.8958(11) 0.7082(8) -0.0091(6) 0.091(8) Uiso 1 1 d G
C91 C 0.8617(8) 0.7247(8) 0.0377(8) 0.081(7) Uiso 1 1 d G
H91 H 0.8011 0.7268 0.0309 0.098 Uiso 1 1 calc R
C90 C 0.9162(11) 0.7380(8) 0.0943(7) 0.114(10) Uiso 1 1 d G
H90 H 0.8930 0.7492 0.1263 0.137 Uiso 1 1 calc R
C89 C 1.0049(10) 0.7348(8) 0.1042(6) 0.085(7) Uiso 1 1 d G
H89 H 1.0422 0.7439 0.1429 0.102 Uiso 1 1 calc R
C88 C 1.0390(8) 0.7184(8) 0.0574(8) 0.102(9) Uiso 1 1 d G
H88 H 1.0996 0.7162 0.0641 0.122 Uiso 1 1 calc R
C87 C 0.9844(12) 0.7051(8) 0.0008(7) 0.101(9) Uiso 1 1 d G
H87 H 1.0077 0.6938 -0.0312 0.121 Uiso 1 1 calc R

loop_
_atom_site_aniso_label
_atom_site_aniso_U_11
_atom_site_aniso_U_22
_atom_site_aniso_U_33
_atom_site_aniso_U_23
_atom_site_aniso_U_13
_atom_site_aniso_U_12
Sb1 0.0421(8) 0.0315(7) 0.1301(15) -0.0087(9) 0.0080(9) 0.0018(7)
Sb2 0.0625(10) 0.0714(10) 0.0475(8) -0.0037(7) 0.0115(8) -0.0164(8)
Sb3 0.0583(9) 0.0486(8) 0.0387(7) 0.0071(6) 0.0114(7) 0.0067(7)
Sb4 0.0494(8) 0.0504(8) 0.0618(9) -0.0003(7) 0.0132(7) 0.0007(7)
Sb5 0.0764(11) 0.0423(8) 0.0438(8) 0.0079(6) 0.0243(8) 0.0074(7)
Sb6 0.0651(10) 0.0556(9) 0.0416(8) -0.0064(7) 0.0064(7) 0.0179(8)
Sb7 0.0536(9) 0.0672(10) 0.0433(8) -0.0039(7) 0.0139(7) -0.0050(8)
Sb8 0.1325(16) 0.0420(9) 0.0427(8) -0.0049(7) 0.0233(9) 0.0098(9)
Sb9 0.0635(10) 0.0794(11) 0.0562(9) -0.0081(8) 0.0203(8) -0.0159(9)
Sb10 0.178(3) 0.0706(13) 0.0973(16) -0.0117(11) 0.0317(16) -0.0263(14)
Fe1 0.0539(19) 0.0416(16) 0.0378(15) 0.0021(12) 0.0104(14) -0.0002(13)
Fe2 0.0566(19) 0.0299(14) 0.0395(15) 0.0005(12) 0.0177(14) -0.0001(13)
Fe3 0.0419(16) 0.0286(13) 0.0314(13) 0.0019(11) 0.0088(12) -0.0009(12)
Fe4 0.0403(14) 0.0329(14) 0.0441(16) -0.0033(12) 0.0089(12) -0.0051(12)
Fe5 0.0505(18) 0.0362(15) 0.0393(16) 0.0044(12) 0.0124(14) 0.0019(13)
F1 0.098(15) 0.53(5) 0.105(15) -0.06(2) -0.010(12) -0.14(2)
F2 0.29(3) 0.26(3) 0.30(3) 0.11(3) 0.19(3) 0.21(3)
F3 0.34(3) 0.119(16) 0.28(3) -0.033(17) 0.12(3) -0.15(2)
F4 0.087(13) 0.20(2) 0.167(18) 0.001(15) -0.021(12) -0.062(13)
F5 0.150(17) 0.26(3) 0.160(18) 0.022(17) 0.050(15) 0.132(18)
F6 0.36(3) 0.036(9) 0.20(2) -0.011(11) 0.11(2) -0.066(14)
F7 0.107(11) 0.086(10) 0.105(11) 0.028(8) 0.034(9) -0.018(8)
F8 0.063(9) 0.181(15) 0.056(8) -0.009(9) -0.002(7) 0.010(9)
F9 0.077(9) 0.056(8) 0.107(10) -0.031(7) 0.042(8) -0.021(6)
F10 0.114(12) 0.086(10) 0.070(9) -0.020(7) 0.048(8) -0.023(8)
F11 0.063(9) 0.079(9) 0.122(12) -0.033(8) 0.028(8) 0.002(7)
F12 0.085(10) 0.121(11) 0.056(8) -0.023(7) 0.028(7) -0.040(8)
F13 0.101(10) 0.087(9) 0.066(8) -0.020(7) 0.055(8) -0.036(8)
F14 0.113(10) 0.034(6) 0.065(8) -0.004(6) 0.029(7) -0.010(6)
F15 0.086(10) 0.064(8) 0.068(8) 0.009(7) -0.017(7) 0.033(7)
F16 0.068(9) 0.107(11) 0.080(9) -0.026(8) 0.026(7) -0.003(8)
F17 0.058(7) 0.043(6) 0.065(7) 0.010(5) 0.008(6) -0.016(5)
F18 0.058(8) 0.049(7) 0.072(8) 0.010(6) -0.006(7) 0.014(6)
F19 0.054(7) 0.061(7) 0.054(7) -0.010(6) 0.024(6) 0.003(6)
F20 0.027(8) 0.31(3) 0.070(10) -0.039(12) -0.012(7) 0.037(11)
F21 0.193(16) 0.050(8) 0.32(2) 0.012(12) 0.210(17) 0.030(11)
F22 0.065(8) 0.077(8) 0.076(8) -0.003(7) 0.040(7) -0.028(6)
F23 0.069(11) 0.33(3) 0.073(11) 0.021(13) 0.024(9) -0.041(14)
F24 0.29(2) 0.064(9) 0.162(16) 0.033(11) 0.142(17) 0.037(13)
F25 0.107(10) 0.058(8) 0.052(7) 0.002(6) 0.038(7) -0.002(7)
F26 0.093(10) 0.060(8) 0.075(9) 0.000(7) 0.023(8) -0.008(7)
F27 0.076(9) 0.063(8) 0.061(8) 0.007(6) 0.003(7) -0.015(7)
F28 0.111(11) 0.062(8) 0.069(8) -0.021(6) 0.043(8) 0.011(7)
F29 0.103(10) 0.032(6) 0.090(9) 0.026(6) 0.046(8) 0.023(6)
F30 0.074(9) 0.087(9) 0.064(8) -0.003(7) -0.001(7) 0.014(7)
F31 0.096(13) 0.32(3) 0.28(3) -0.24(3) 0.129(16) -0.132(16)
F32 0.144(14) 0.129(12) 0.043(8) 0.018(8) 0.026(8) 0.072(11)
F33 0.100(10) 0.050(7) 0.066(8) -0.011(6) 0.034(7) 0.028(7)
F34 0.183(16) 0.046(8) 0.170(15) -0.029(9) 0.120(13) -0.027(9)
F35 0.27(2) 0.179(18) 0.057(10) 0.010(10) 0.004(12) 0.161(18)
F36 0.081(9) 0.086(9) 0.068(8) -0.034(7) 0.026(7) 0.011(7)
F37 0.103(10) 0.079(9) 0.054(7) 0.011(6) 0.039(7) 0.002(7)
F38 0.098(10) 0.076(9) 0.074(9) -0.019(7) 0.023(8) 0.017(7)
F39 0.084(10) 0.099(11) 0.068(9) -0.005(8) -0.009(8) 0.013(8)
F40 0.074(9) 0.114(11) 0.068(9) -0.020(8) 0.026(7) -0.036(8)
F41 0.078(9) 0.103(11) 0.090(10) 0.021(8) 0.042(8) 0.005(8)
F42 0.077(9) 0.082(9) 0.075(9) 0.013(7) -0.006(7) -0.027(7)
F43 0.074(9) 0.143(13) 0.063(9) -0.023(8) 0.013(7) 0.001(9)
F44 0.36(3) 0.064(10) 0.116(13) 0.001(9) 0.153(17) -0.017(14)
F45 0.194(15) 0.038(7) 0.049(7) -0.021(6) 0.049(9) -0.011(8)
F46 0.26(2) 0.149(15) 0.062(10) -0.034(10) 0.003(12) 0.118(16)
F47 0.111(11) 0.077(9) 0.073(9) -0.010(7) 0.041(8) 0.003(8)
F48 0.173(15) 0.083(10) 0.043(7) -0.018(7) 0.023(8) 0.047(10)
F49 0.25(2) 0.21(2) 0.161(18) -0.091(16) 0.154(19) -0.090(19)
F50 0.040(9) 0.23(2) 0.31(3) -0.18(2) 0.026(13) -0.017(11)
F51 0.36(3) 0.137(15) 0.058(10) 0.013(10) 0.069(15) -0.113(18)
F52 0.116(11) 0.073(9) 0.131(13) -0.008(8) 0.087(10) 0.014(8)
F53 0.055(9) 0.087(11) 0.27(2) 0.074(13) -0.028(11) -0.036(8)
F54 0.29(2) 0.072(10) 0.069(10) 0.014(8) 0.019(13) 0.040(13)
F55 0.23(2) 0.084(11) 0.103(12) -0.013(9) 0.016(13) -0.095(13)
F56 0.33(3) 0.157(17) 0.065(11) 0.013(11) 0.067(16) -0.029(18)
F57 0.068(13) 0.18(2) 0.42(4) -0.15(2) 0.000(18) -0.035(13)
F58 0.183(19) 0.063(11) 0.29(3) -0.033(14) 0.027(19) 0.030(12)
F59 0.45(5) 0.20(2) 0.086(15) -0.079(16) 0.02(2) 0.02(3)
F60 0.037(5) 0.015(4) 0.024(5) -0.012(4) 0.019(4) 0.004(4)
N1 0.072(13) 0.016(7) 0.046(9) -0.009(7) 0.022(9) 0.004(7)
N2 0.092(13) 0.023(8) 0.038(9) 0.002(7) 0.038(10) 0.005(8)
N3 0.046(11) 0.063(11) 0.031(9) -0.005(8) 0.009(9) 0.014(9)
N4 0.082(14) 0.071(13) 0.060(13) 0.008(10) 0.040(11) 0.006(10)
N5 0.032(9) 0.036(9) 0.062(11) -0.003(8) 0.010(9) 0.004(7)
N6 0.064(11) 0.031(8) 0.025(8) 0.002(7) 0.014(8) 0.012(8)
N7 0.047(10) 0.034(8) 0.027(8) 0.007(6) 0.005(8) 0.005(7)
N8 0.071(12) 0.035(9) 0.041(10) 0.012(7) 0.011(9) 0.007(8)
N9 0.031(8) 0.036(9) 0.027(8) 0.003(7) 0.000(7) -0.001(7)
N10 0.058(10) 0.025(8) 0.034(8) -0.004(7) 0.020(8) -0.009(7)
N11 0.048(10) 0.017(7) 0.043(9) 0.001(6) 0.029(8) 0.002(6)
N12 0.106(15) 0.029(9) 0.030(9) -0.006(7) 0.018(9) 0.017(9)
N13 0.044(9) 0.019(7) 0.035(8) -0.007(6) 0.007(7) -0.009(7)
N14 0.037(9) 0.032(8) 0.018(7) -0.001(6) 0.010(7) -0.009(6)
N15 0.028(9) 0.040(9) 0.034(8) -0.001(7) 0.008(7) 0.005(7)
N16 0.061(11) 0.041(9) 0.036(9) -0.001(8) 0.021(8) 0.003(8)
N17 0.048(10) 0.022(7) 0.020(8) -0.004(6) 0.005(7) 0.010(7)
N18 0.041(10) 0.030(8) 0.055(11) -0.009(7) 0.026(9) 0.004(7)
N19 0.058(11) 0.025(8) 0.033(9) 0.001(6) 0.031(8) 0.003(7)
N20 0.039(9) 0.034(8) 0.028(8) -0.016(7) 0.005(7) 0.010(7)
N21 0.050(10) 0.048(9) 0.022(8) -0.016(7) 0.016(7) -0.007(8)
N22 0.038(9) 0.022(8) 0.061(11) -0.008(7) 0.013(8) 0.008(7)
N23 0.046(10) 0.028(8) 0.033(9) -0.014(7) 0.010(7) -0.020(7)
N24 0.053(10) 0.041(9) 0.021(8) -0.001(7) 0.011(8) 0.011(7)
N25 0.044(9) 0.025(7) 0.017(7) -0.004(6) -0.006(7) -0.007(7)
N26 0.034(9) 0.031(8) 0.029(8) 0.000(6) 0.002(7) 0.005(6)
N27 0.040(10) 0.021(7) 0.031(9) -0.006(6) -0.007(7) -0.009(7)
N28 0.075(13) 0.056(11) 0.040(10) 0.015(8) 0.015(10) 0.006(9)
N29 0.041(10) 0.033(8) 0.056(11) 0.015(7) 0.025(8) 0.010(7)
N30 0.034(9) 0.032(8) 0.042(9) 0.000(7) 0.001(8) 0.009(7)
N31 0.060(11) 0.042(9) 0.032(9) 0.022(7) 0.025(8) -0.010(8)
N32 0.050(11) 0.068(12) 0.043(11) -0.003(9) 0.008(9) -0.013(9)
N33 0.036(9) 0.055(10) 0.034(9) 0.011(8) 0.003(7) 0.014(8)
N34 0.042(10) 0.043(9) 0.038(9) 0.026(8) 0.011(8) 0.011(7)
N35 0.072(12) 0.054(11) 0.025(8) -0.010(8) 0.018(8) -0.014(9)
N36 0.28(3) 0.042(12) 0.067(14) -0.004(11) 0.094(18) -0.051(16)
N37 0.084(13) 0.045(10) 0.024(8) -0.001(8) 0.017(9) -0.006(9)
N38 0.037(10) 0.052(10) 0.049(10) 0.005(9) 0.011(8) -0.002(8)
N39 0.040(10) 0.064(12) 0.029(9) -0.003(8) 0.010(7) 0.007(8)
N40 0.060(11) 0.070(12) 0.031(9) 0.004(9) 0.008(9) -0.005(9)
N41 0.062(12) 0.032(9) 0.035(9) 0.000(7) 0.011(8) -0.007(8)
N42 0.068(12) 0.039(9) 0.033(9) 0.011(8) 0.005(8) 0.010(9)
N43 0.109(15) 0.030(9) 0.046(10) 0.011(8) 0.043(10) -0.002(10)
N44 0.082(13) 0.029(8) 0.038(10) -0.016(7) 0.036(10) -0.014(10)
N45 0.064(12) 0.025(8) 0.049(10) 0.001(7) 0.027(9) -0.004(8)
N46 0.055(11) 0.042(10) 0.040(10) 0.006(8) 0.027(9) -0.005(8)
N47 0.013(7) 0.023(8) 0.060(10) -0.007(7) 0.006(7) 0.001(6)
N48 0.057(11) 0.038(9) 0.031(9) 0.008(7) 0.002(8) -0.013(8)
N49 0.047(11) 0.032(9) 0.054(11) 0.007(8) 0.012(9) 0.000(8)
N50 0.029(9) 0.042(9) 0.029(8) -0.009(7) 0.013(7) -0.012(7)
C1 0.030(11) 0.056(13) 0.072(15) -0.022(11) 0.027(11) -0.002(9)
C2 0.062(15) 0.047(12) 0.044(13) -0.001(9) 0.024(11) 0.002(10)
C3 0.081(17) 0.040(11) 0.057(13) -0.015(10) 0.053(13) 0.019(11)
C4 0.029(11) 0.027(10) 0.057(13) -0.001(9) -0.002(10) -0.010(8)
C5 0.049(13) 0.023(9) 0.031(10) -0.008(7) 0.005(10) 0.003(8)
C6 0.10(2) 0.021(10) 0.054(14) 0.009(9) 0.047(14) 0.012(11)
C7 0.12(2) 0.030(11) 0.030(11) -0.004(9) 0.036(14) 0.016(12)
C8 0.092(18) 0.042(12) 0.053(13) 0.015(10) 0.036(13) 0.014(12)
C9 0.031(12) 0.052(13) 0.102(19) 0.026(12) 0.030(13) 0.015(10)
C10 0.095(18) 0.056(13) 0.027(11) 0.007(9) 0.027(12) -0.021(12)
C11 0.089(17) 0.059(14) 0.041(12) -0.022(11) 0.013(12) 0.019(12)
C13 0.072(14) 0.041(11) 0.031(11) 0.004(9) 0.013(10) 0.012(10)
C14 0.046(12) 0.031(10) 0.043(11) -0.017(9) 0.013(9) 0.012(9)
C15 0.023(10) 0.026(9) 0.042(11) 0.004(8) 0.004(8) 0.002(8)
C16 0.070(14) 0.039(11) 0.015(9) 0.007(8) 0.017(9) -0.009(10)
C17 0.033(11) 0.039(11) 0.049(12) -0.006(9) 0.018(10) -0.013(9)
C18 0.088(17) 0.048(12) 0.026(10) -0.004(9) 0.016(11) 0.004(12)
C19 0.078(16) 0.042(12) 0.051(13) 0.004(10) 0.035(12) 0.012(11)
C20 0.050(13) 0.042(11) 0.041(12) 0.014(9) 0.024(10) 0.002(9)
C21 0.053(13) 0.033(10) 0.028(10) -0.012(8) 0.013(10) 0.001(9)
C22 0.041(12) 0.029(10) 0.054(13) 0.008(9) 0.008(10) -0.003(9)
C23 0.065(15) 0.049(12) 0.033(11) -0.004(9) 0.017(10) -0.008(11)
C24 0.041(12) 0.031(10) 0.023(9) 0.011(8) -0.009(9) 0.021(9)
C25 0.057(13) 0.028(10) 0.015(9) 0.000(7) 0.009(9) 0.020(9)
C26 0.020(10) 0.023(9) 0.056(12) 0.014(8) 0.022(9) 0.008(8)
C27 0.043(12) 0.029(10) 0.030(11) -0.016(8) 0.002(9) 0.002(9)
C28 0.063(14) 0.040(12) 0.041(12) 0.015(9) 0.013(11) 0.016(10)
C29 0.030(11) 0.058(13) 0.051(13) -0.012(11) 0.001(10) 0.012(10)
C30 0.041(12) 0.041(12) 0.059(14) -0.005(11) -0.011(11) 0.007(9)
C31 0.035(11) 0.049(12) 0.027(10) -0.013(9) -0.006(9) -0.018(9)
C32 0.039(13) 0.054(13) 0.044(13) 0.011(10) -0.007(10) 0.000(10)
C33 0.028(12) 0.11(2) 0.031(12) 0.000(12) -0.006(9) -0.030(13)
C34 0.042(12) 0.030(10) 0.044(12) -0.018(9) 0.012(10) -0.010(9)
C35 0.024(10) 0.037(11) 0.047(12) 0.007(9) 0.002(9) 0.019(8)
C36 0.048(13) 0.037(11) 0.041(12) 0.002(9) 0.010(10) -0.020(10)
C37 0.065(15) 0.013(9) 0.057(13) 0.013(8) 0.029(12) -0.012(9)
C38 0.075(16) 0.063(14) 0.040(13) -0.002(11) 0.021(11) 0.030(13)
C39 0.14(2) 0.035(11) 0.014(9) 0.013(8) 0.033(12) 0.007(13)
C40 0.031(11) 0.047(12) 0.038(12) -0.008(9) -0.009(9) -0.005(9)
C41 0.041(12) 0.059(13) 0.035(11) 0.008(9) 0.011(9) 0.000(10)
C42 0.12(2) 0.026(11) 0.040(12) 0.005(9) 0.017(13) 0.005(12)
C43 0.068(16) 0.092(18) 0.049(13) -0.018(13) 0.027(12) 0.014(14)
C44 0.075(16) 0.050(13) 0.035(12) -0.004(10) 0.027(11) -0.004(11)
C45 0.029(10) 0.041(11) 0.025(10) 0.004(8) 0.012(8) 0.001(8)
C46 0.030(11) 0.047(12) 0.048(12) -0.009(10) 0.005(9) 0.006(9)
C47 0.098(19) 0.040(13) 0.055(14) 0.014(11) 0.040(13) 0.002(12)
C48 0.27(5) 0.10(2) 0.09(2) -0.021(19) 0.10(3) -0.04(3)
C49 0.12(2) 0.034(13) 0.10(2) -0.004(13) 0.051(17) -0.007(13)
C50 0.14(2) 0.028(11) 0.043(13) 0.003(10) 0.036(14) 0.004(12)
C51 0.046(14) 0.050(13) 0.076(16) 0.013(12) -0.003(12) -0.009(12)
C52 0.060(18) 0.12(2) 0.10(2) 0.034(18) 0.002(16) 0.033(17)
C53 0.083(17) 0.064(16) 0.049(14) 0.008(12) 0.025(12) 0.013(14)
C54 0.23(3) 0.014(11) 0.061(15) -0.009(10) 0.049(19) -0.002(15)
C55 0.14(2) 0.058(16) 0.053(14) 0.023(12) 0.056(15) 0.005(16)
C56 0.18(3) 0.023(11) 0.12(2) 0.000(12) 0.10(2) -0.012(14)
C57 0.12(2) 0.058(15) 0.038(13) 0.012(11) 0.030(16) -0.004(16)
C58 0.029(13) 0.12(2) 0.096(19) -0.050(17) -0.011(12) -0.024(13)
C59 0.031(11) 0.044(12) 0.033(11) 0.015(9) 0.004(9) 0.010(9)
C60 0.095(17) 0.036(11) 0.038(11) 0.007(9) -0.008(11) -0.041(11)
C61 0.036(12) 0.090(17) 0.022(10) -0.037(11) -0.018(9) 0.016(12)
C62 0.064(14) 0.045(12) 0.031(11) -0.005(9) 0.008(10) 0.014(10)
C63 0.054(14) 0.042(13) 0.092(18) -0.010(12) 0.025(13) 0.002(11)
C64 0.13(2) 0.042(14) 0.11(2) -0.018(14) -0.066(18) 0.028(15)
C65 0.093(18) 0.028(11) 0.033(11) 0.000(9) 0.024(12) 0.002(11)
C66 0.042(12) 0.071(14) 0.040(11) -0.009(10) 0.003(9) -0.040(11)
C67 0.051(14) 0.034(11) 0.046(12) 0.016(9) 0.025(11) 0.032(10)
C68 0.043(13) 0.029(11) 0.088(16) 0.008(10) 0.019(12) -0.010(9)
C69 0.074(17) 0.053(14) 0.034(12) 0.002(10) 0.034(12) -0.001(12)
C70 0.025(10) 0.042(12) 0.057(13) 0.008(9) -0.003(9) 0.001(9)

loop_
_atom_type_symbol
_atom_type_description
_atom_type_scat_dispersion_real
_atom_type_scat_dispersion_imag
_atom_type_scat_source
C C 0.0033 0.0016 'International Tables Vol C Tables 4.2.6.8 and 6.1.1.4'
H H 0.0000 0.0000 'International Tables Vol C Tables 4.2.6.8 and 6.1.1.4'
N N 0.0061 0.0033 'International Tables Vol C Tables 4.2.6.8 and 6.1.1.4'
F F 0.0171 0.0103 'International Tables Vol C Tables 4.2.6.8 and 6.1.1.4'
Fe Fe 0.3463 0.8444 'International Tables Vol C Tables 4.2.6.8 and 6.1.1.4'
Sb Sb -0.5866 1.5461 'International Tables Vol C Tables 4.2.6.8 and 6.1.1.4'

loop_
_geom_angle_atom_site_label_1
_geom_angle_atom_site_label_2
_geom_angle_atom_site_label_3
_geom_angle
F6 Sb1 F4 90.0(10)
F6 Sb1 F5 90.0(12)
F4 Sb1 F5 91.3(10)
F6 Sb1 F2 93.9(12)
F4 Sb1 F2 83.6(13)
F5 Sb1 F2 173.6(14)
F6 Sb1 F3 179.1(10)
F4 Sb1 F3 90.8(11)
F5 Sb1 F3 89.5(13)
F2 Sb1 F3 86.7(13)
F6 Sb1 F1 92.0(12)
F4 Sb1 F1 178.0(11)
F5 Sb1 F1 88.5(11)
F2 Sb1 F1 96.5(14)
F3 Sb1 F1 87.2(13)
F11 Sb2 F12 93.3(6)
F11 Sb2 F10 90.7(6)
F12 Sb2 F10 90.1(5)
F11 Sb2 F7 90.7(7)
F12 Sb2 F7 89.4(6)
F10 Sb2 F7 178.6(6)
F11 Sb2 F8 176.9(6)
F12 Sb2 F8 89.7(6)
F10 Sb2 F8 90.2(7)
F7 Sb2 F8 88.5(7)
F11 Sb2 F9 87.5(6)
F12 Sb2 F9 178.6(5)
F10 Sb2 F9 88.8(5)
F7 Sb2 F9 91.7(6)
F8 Sb2 F9 89.5(6)
F16 Sb3 F15 91.0(6)
F16 Sb3 F13 177.9(6)
F15 Sb3 F13 91.0(6)
F16 Sb3 F14 89.3(6)
F15 Sb3 F14 90.9(6)
F13 Sb3 F14 90.1(5)
F16 Sb3 F17 89.7(6)
F15 Sb3 F17 90.0(5)
F13 Sb3 F17 90.8(5)
F14 Sb3 F17 178.7(5)
F16 Sb3 F18 87.3(6)
F15 Sb3 F18 178.3(6)
F13 Sb3 F18 90.6(6)
F14 Sb3 F18 88.5(5)
F17 Sb3 F18 90.5(5)
F21 Sb4 F20 90.3(11)
F21 Sb4 F23 92.4(11)
F20 Sb4 F23 176.9(9)
F21 Sb4 F24 176.6(11)
F20 Sb4 F24 86.2(10)
F23 Sb4 F24 91.0(11)
F21 Sb4 F22 89.9(6)
F20 Sb4 F22 89.7(6)
F23 Sb4 F22 88.8(6)
F24 Sb4 F22 90.1(7)
F21 Sb4 F19 90.0(6)
F20 Sb4 F19 90.9(6)
F23 Sb4 F19 90.6(6)
F24 Sb4 F19 90.0(6)
F22 Sb4 F19 179.4(6)
F27 Sb5 F28 89.6(6)
F27 Sb5 F30 178.7(6)
F28 Sb5 F30 91.1(6)
F27 Sb5 F25 89.6(6)
F28 Sb5 F25 178.4(5)
F30 Sb5 F25 89.7(6)
F27 Sb5 F29 88.8(5)
F28 Sb5 F29 89.7(5)
F30 Sb5 F29 92.2(6)
F25 Sb5 F29 91.6(5)
F27 Sb5 F26 88.3(5)
F28 Sb5 F26 90.3(6)
F30 Sb5 F26 90.6(6)
F25 Sb5 F26 88.4(5)
F29 Sb5 F26 177.2(6)
F31 Sb6 F32 96.0(12)
F31 Sb6 F36 86.5(6)
F32 Sb6 F36 88.8(6)
F31 Sb6 F35 93.0(13)
F32 Sb6 F35 170.7(10)
F36 Sb6 F35 94.0(6)
F31 Sb6 F33 92.0(6)
F32 Sb6 F33 90.9(5)
F36 Sb6 F33 178.4(6)
F35 Sb6 F33 86.6(6)
F31 Sb6 F34 177.2(12)
F32 Sb6 F34 86.6(8)
F36 Sb6 F34 92.5(6)
F35 Sb6 F34 84.4(10)
F33 Sb6 F34 89.1(6)
F41 Sb7 F42 93.1(6)
F41 Sb7 F37 88.9(6)
F42 Sb7 F37 91.2(6)
F41 Sb7 F40 89.9(6)
F42 Sb7 F40 90.6(6)
F37 Sb7 F40 177.9(5)
F41 Sb7 F39 90.1(6)
F42 Sb7 F39 176.7(6)
F37 Sb7 F39 89.7(6)
F40 Sb7 F39 88.6(6)
F41 Sb7 F38 178.9(6)
F42 Sb7 F38 87.8(6)
F37 Sb7 F38 90.4(6)
F40 Sb7 F38 90.8(6)
F39 Sb7 F38 89.0(6)
F46 Sb8 F45 89.4(6)
F46 Sb8 F44 91.4(10)
F45 Sb8 F44 90.7(6)
F46 Sb8 F47 90.2(9)
F45 Sb8 F47 88.9(5)
F44 Sb8 F47 178.4(9)
F46 Sb8 F48 89.4(6)
F45 Sb8 F48 178.2(7)
F44 Sb8 F48 90.8(7)
F47 Sb8 F48 89.7(6)
F46 Sb8 F43 178.9(6)
F45 Sb8 F43 91.7(6)
F44 Sb8 F43 88.4(9)
F47 Sb8 F43 90.0(6)
F48 Sb8 F43 89.5(6)
F52 Sb9 F54 88.5(7)
F52 Sb9 F51 89.1(8)
F54 Sb9 F51 177.5(9)
F52 Sb9 F50 86.7(7)
F54 Sb9 F50 91.9(12)
F51 Sb9 F50 88.3(12)
F52 Sb9 F49 178.4(8)
F54 Sb9 F49 90.5(9)
F51 Sb9 F49 92.0(10)
F50 Sb9 F49 94.6(9)
F52 Sb9 F53 90.2(9)
F54 Sb9 F53 86.0(9)
F51 Sb9 F53 93.6(9)
F50 Sb9 F53 176.3(10)
F49 Sb9 F53 88.5(10)
F60 Sb10 F55 91.7(7)
F60 Sb10 F56 85.6(9)
F55 Sb10 F56 93.9(8)
F60 Sb10 F58 86.3(7)
F55 Sb10 F58 167.9(11)
F56 Sb10 F58 97.9(11)
F60 Sb10 F59 94.1(12)
F55 Sb10 F59 88.1(10)
F56 Sb10 F59 178.0(11)
F58 Sb10 F59 80.2(11)
F60 Sb10 F57 176.3(7)
F55 Sb10 F57 90.6(10)
F56 Sb10 F57 97.1(14)
F58 Sb10 F57 90.9(10)
F59 Sb10 F57 83.1(14)
N2 Fe1 N38 94.6(6)
N2 Fe1 N41 173.3(6)
N38 Fe1 N41 91.9(6)
N2 Fe1 N42 86.2(7)
N38 Fe1 N42 178.0(7)
N41 Fe1 N42 87.3(6)
N2 Fe1 N1 83.8(7)
N38 Fe1 N1 89.9(6)
N41 Fe1 N1 94.5(7)
N42 Fe1 N1 92.0(6)
N2 Fe1 N37 91.1(7)
N38 Fe1 N37 81.5(7)
N41 Fe1 N37 91.7(7)
N42 Fe1 N37 96.7(6)
N1 Fe1 N37 169.6(6)
N6 Fe2 N10 93.9(6)
N6 Fe2 N5 83.0(6)
N10 Fe2 N5 91.4(6)
N6 Fe2 N43 87.1(7)
N10 Fe2 N43 176.9(7)
N5 Fe2 N43 91.6(6)
N6 Fe2 N44 174.9(7)
N10 Fe2 N44 90.5(6)
N5 Fe2 N44 94.2(7)
N43 Fe2 N44 88.7(7)
N6 Fe2 N9 92.8(6)
N10 Fe2 N9 82.7(6)
N5 Fe2 N9 172.5(6)
N43 Fe2 N9 94.4(6)
N44 Fe2 N9 90.4(6)
N14 Fe3 N18 95.6(6)
N14 Fe3 N45 85.7(6)
N18 Fe3 N45 175.0(6)
N14 Fe3 N46 172.8(6)
N18 Fe3 N46 91.2(6)
N45 Fe3 N46 87.7(6)
N14 Fe3 N17 92.5(5)
N18 Fe3 N17 82.8(6)
N45 Fe3 N17 92.3(6)
N46 Fe3 N17 90.6(5)
N14 Fe3 N13 81.9(5)
N18 Fe3 N13 88.6(6)
N45 Fe3 N13 96.4(6)
N46 Fe3 N13 96.0(6)
N17 Fe3 N13 169.3(6)
N22 Fe4 N26 95.2(5)
N22 Fe4 N47 89.6(5)
N26 Fe4 N47 173.3(6)
N22 Fe4 N25 90.8(6)
N26 Fe4 N25 81.2(6)
N47 Fe4 N25 93.9(6)
N22 Fe4 N48 175.8(6)
N26 Fe4 N48 88.1(6)
N47 Fe4 N48 87.4(6)
N25 Fe4 N48 92.3(6)
N22 Fe4 N21 82.2(6)
N26 Fe4 N21 90.6(6)
N47 Fe4 N21 94.8(6)
N25 Fe4 N21 168.7(6)
N48 Fe4 N21 95.1(6)
N49 Fe5 N30 90.9(6)
N49 Fe5 N34 172.3(7)
N30 Fe5 N34 95.7(6)
N49 Fe5 N33 94.6(7)
N30 Fe5 N33 89.5(6)
N34 Fe5 N33 81.5(7)
N49 Fe5 N50 87.9(6)
N30 Fe5 N50 176.7(6)
N34 Fe5 N50 85.7(6)
N33 Fe5 N50 93.7(6)
N49 Fe5 N29 92.7(6)
N30 Fe5 N29 81.2(6)
N34 Fe5 N29 92.3(6)
N33 Fe5 N29 168.3(6)
N50 Fe5 N29 95.7(6)
C1 N1 C4 115.3(17)
C1 N1 Fe1 132.1(15)
C4 N1 Fe1 112.2(13)
N3 N2 C5 117.3(17)
N3 N2 Fe1 123.9(13)
C5 N2 Fe1 118.5(13)
C6 N3 N2 116.2(15)
C7 N4 C8 116(2)
C10 N5 C7 116.0(17)
C10 N5 Fe2 130.0(14)
C7 N5 Fe2 114.0(13)
N7 N6 C6 114.8(17)
N7 N6 Fe2 125.1(11)
C6 N6 Fe2 120.1(14)
C5 N7 N6 115.0(14)
C4 N8 C3 117.1(18)
C11 N9 C14 115.8(16)
C11 N9 Fe2 127.9(13)
C14 N9 Fe2 115.9(11)
N11 N10 C15 117.3(13)
N11 N10 Fe2 126.4(11)
C15 N10 Fe2 116.2(11)
N10 N11 C16 116.1(13)
C18 N12 C17 115.2(16)
C20 N13 C17 117.2(15)
C20 N13 Fe3 129.8(12)
C17 N13 Fe3 110.9(11)
C16 N14 N15 120.1(13)
C16 N14 Fe3 116.9(11)
N15 N14 Fe3 122.6(10)
C15 N15 N14 113.8(13)
C14 N16 C13 116.9(15)
C21 N17 C24 114.8(15)
C21 N17 Fe3 129.9(13)
C24 N17 Fe3 115.0(11)
N19 N18 C25 116.0(14)
N19 N18 Fe3 124.8(11)
C25 N18 Fe3 119.2(12)
C26 N19 N18 117.7(14)
C28 N20 C27 118.2(16)
C30 N21 C27 118.3(16)
C30 N21 Fe4 127.1(14)
C27 N21 Fe4 113.9(11)
N23 N22 C26 120.9(14)
N23 N22 Fe4 124.0(12)
C26 N22 Fe4 115.0(12)
C25 N23 N22 112.5(14)
C24 N24 C23 114.2(17)
C34 N25 C31 115.5(16)
C34 N25 Fe4 115.2(12)
C31 N25 Fe4 128.8(13)
C35 N26 N27 119.7(14)
C35 N26 Fe4 114.9(11)
N27 N26 Fe4 125.4(11)
C36 N27 N26 115.6(15)
C38 N28 C37 118.2(19)
C40 N29 C37 117.7(16)
C40 N29 Fe5 128.0(13)
C37 N29 Fe5 113.9(13)
C36 N30 N31 119.2(15)
C36 N30 Fe5 116.2(13)
N31 N30 Fe5 124.5(12)
C35 N31 N30 115.4(15)
C34 N32 C33 112.8(18)
C41 N33 C44 113.5(15)
C41 N33 Fe5 128.7(13)
C44 N33 Fe5 115.8(12)
C45 N34 N35 117.7(15)
C45 N34 Fe5 118.0(12)
N35 N34 Fe5 123.1(12)
C46 N35 N34 116.2(15)
C47 N36 C48 113(2)
C50 N37 C47 120.0(17)
C50 N37 Fe1 125.8(14)
C47 N37 Fe1 113.7(13)
N39 N38 C46 117.2(15)
N39 N38 Fe1 124.9(13)
C46 N38 Fe1 117.9(13)
C45 N39 N38 115.9(14)
C44 N40 C43 115.8(17)
C51 N41 Fe1 170.1(15)
C53 N42 Fe1 169.6(19)
C55 N43 Fe2 170.8(19)
C57 N44 Fe2 176.9(19)
C59 N45 Fe3 173.4(15)
C61 N46 Fe3 172.8(15)
C63 N47 Fe4 174.5(17)
C65 N48 Fe4 176.1(18)
C67 N49 Fe5 170.1(16)
C69 N50 Fe5 174.3(15)
N1 C1 C2 122.7(19)
C1 C2 C3 117.3(19)
N8 C3 C2 121.7(19)
N8 C4 N1 125.6(18)
N8 C4 C5 121.8(17)
N1 C4 C5 112.6(17)
N7 C5 N2 128.7(17)
N7 C5 C4 119.1(16)
N2 C5 C4 112.3(17)
N3 C6 N6 127.5(18)
N3 C6 C7 124.4(19)
N6 C6 C7 108(2)
N4 C7 N5 128(2)
N4 C7 C6 117(2)
N5 C7 C6 114.9(17)
N4 C8 C9 119.2(19)
C10 C9 C8 121(2)
C9 C10 N5 120(2)
N9 C11 C12 119.5(19)
C13 C12 C11 117.9(18)
C12 C13 N16 123.5(18)
N16 C14 N9 125.8(15)
N16 C14 C15 124.3(16)
N9 C14 C15 109.7(16)
N15 C15 N10 127.7(15)
N15 C15 C14 117.2(15)
N10 C15 C14 115.0(14)
N14 C16 N11 124.7(15)
N14 C16 C17 114.7(16)
N11 C16 C17 120.4(14)
N12 C17 N13 123.6(16)
N12 C17 C16 123.2(17)
N13 C17 C16 113.0(16)
N12 C18 C19 125.0(18)
C18 C19 C20 114.9(18)
N13 C20 C19 123.7(18)
N17 C21 C22 116.6(17)
C23 C22 C21 122.5(18)
N24 C23 C22 121.4(19)
N24 C24 N17 130.2(16)
N24 C24 C25 116.5(17)
N17 C24 C25 113.2(16)
N23 C25 N18 128.6(15)
N23 C25 C24 122.2(16)
N18 C25 C24 109.2(16)
N19 C26 N22 124.1(16)
N19 C26 C27 120.5(15)
N22 C26 C27 115.3(16)
N20 C27 N21 125.5(15)
N20 C27 C26 121.9(15)
N21 C27 C26 112.5(16)
N20 C28 C29 120.2(17)
C30 C29 C28 114.9(18)
N21 C30 C29 123(2)
C32 C31 N25 122.1(18)
C31 C32 C33 118.9(19)
C32 C33 N32 122(2)
N25 C34 N32 128.5(18)
N25 C34 C35 112.9(16)
N32 C34 C35 118.5(17)
N31 C35 N26 124.7(16)
N31 C35 C34 119.5(17)
N26 C35 C34 115.4(15)
N27 C36 N30 124.8(17)
N27 C36 C37 119.9(18)
N30 C36 C37 115.4(18)
N28 C37 N29 125.4(18)
N28 C37 C36 121.8(19)
N29 C37 C36 112.7(17)
N28 C38 C39 119.5(19)
C40 C39 C38 118.0(17)
N29 C40 C39 120.8(18)
N33 C41 C42 123.3(18)
C43 C42 C41 116.3(19)
C42 C43 N40 121.6(19)
N40 C44 N33 129.1(18)
N40 C44 C45 121.7(18)
N33 C44 C45 109.1(15)
N39 C45 N34 126.7(16)
N39 C45 C44 120.3(16)
N34 C45 C44 112.9(16)
N35 C46 N38 125.9(18)
N35 C46 C47 123.3(18)
N38 C46 C47 110.8(17)
N37 C47 N36 127.8(18)
N37 C47 C46 114.3(18)
N36 C47 C46 116.4(19)
N36 C48 C49 123(2)
C50 C49 C48 115(2)
N37 C50 C49 119.1(19)
N41 C51 C52 175(2)
N42 C53 C54 174(3)
N43 C55 C56 170(3)
N44 C57 C58 176(2)
N45 C59 C60 173(2)
N46 C61 C62 176(2)
N47 C63 C64 175(3)
N48 C65 C66 178(2)
N49 C67 C68 179(2)
N50 C69 C70 175(2)
N51 C71 C72 171(3)
N52 C73 C74 171(4)
N53 C75 C76 178(2)
N54 C78 C77 180(3)
N55 C79 C80 166(4)
N56 C81 C82 170(5)
N57 C83 C84 171(3)
C91 C86 C87 120.0
C91 C86 C85 125.2(18)
C87 C86 C85 114.7(18)
C86 C91 C90 120.0
C91 C90 C89 120.0
C88 C89 C90 120.0
C89 C88 C87 120.0
C88 C87 C86 120.0

loop_
_geom_bond_atom_site_label_1
_geom_bond_atom_site_label_2
_geom_bond_distance
Sb1 F6 1.787(14)
Sb1 F4 1.788(17)
Sb1 F5 1.803(17)
Sb1 F2 1.82(2)
Sb1 F3 1.835(19)
Sb1 F1 1.849(17)
Sb2 F11 1.765(14)
Sb2 F12 1.840(13)
Sb2 F10 1.841(13)
Sb2 F7 1.842(13)
Sb2 F8 1.876(13)
Sb2 F9 1.890(11)
Sb3 F16 1.813(12)
Sb3 F15 1.837(11)
Sb3 F13 1.842(11)
Sb3 F14 1.871(10)
Sb3 F17 1.877(10)
Sb3 F18 1.880(10)
Sb4 F21 1.796(12)
Sb4 F20 1.816(12)
Sb4 F23 1.828(16)
Sb4 F24 1.857(14)
Sb4 F22 1.866(10)
Sb4 F19 1.882(10)
Sb5 F27 1.841(12)
Sb5 F28 1.850(11)
Sb5 F30 1.852(12)
Sb5 F25 1.866(11)
Sb5 F29 1.877(11)
Sb5 F26 1.882(12)
Sb6 F31 1.780(15)
Sb6 F32 1.827(12)
Sb6 F36 1.871(11)
Sb6 F35 1.877(15)
Sb6 F33 1.884(10)
Sb6 F34 1.884(15)
Sb7 F41 1.818(14)
Sb7 F42 1.819(12)
Sb7 F37 1.844(12)
Sb7 F40 1.885(12)
Sb7 F39 1.890(12)
Sb7 F38 1.897(12)
Sb8 F46 1.797(19)
Sb8 F45 1.845(10)
Sb8 F44 1.845(15)
Sb8 F47 1.847(13)
Sb8 F48 1.858(11)
Sb8 F43 1.878(14)
Sb9 F52 1.822(12)
Sb9 F54 1.825(15)
Sb9 F51 1.827(15)
Sb9 F50 1.836(15)
Sb9 F49 1.844(18)
Sb9 F53 1.857(13)
Sb10 F60 1.638(8)
Sb10 F55 1.743(15)
Sb10 F56 1.752(16)
Sb10 F58 1.786(16)
Sb10 F59 1.83(2)
Sb10 F57 1.888(18)
Fe1 N2 1.844(18)
Fe1 N38 1.866(15)
Fe1 N41 1.906(18)
Fe1 N42 1.943(17)
Fe1 N1 1.960(15)
Fe1 N37 2.013(14)
Fe2 N6 1.856(16)
Fe2 N10 1.877(13)
Fe2 N5 1.931(17)
Fe2 N43 1.939(17)
Fe2 N44 1.94(2)
Fe2 N9 1.964(13)
Fe3 N14 1.882(13)
Fe3 N18 1.889(15)
Fe3 N45 1.909(18)
Fe3 N46 1.946(17)
Fe3 N17 1.959(13)
Fe3 N13 2.001(14)
Fe4 N22 1.886(15)
Fe4 N26 1.920(13)
Fe4 N47 1.936(14)
Fe4 N25 1.957(14)
Fe4 N48 1.976(16)
Fe4 N21 2.001(13)
Fe5 N49 1.918(17)
Fe5 N30 1.919(14)
Fe5 N34 1.920(15)
Fe5 N33 1.938(15)
Fe5 N50 1.946(16)
Fe5 N29 2.016(15)
N1 C1 1.32(2)
N1 C4 1.39(2)
N2 N3 1.32(2)
N2 C5 1.34(2)
N3 C6 1.31(3)
N4 C7 1.32(2)
N4 C8 1.37(2)
N5 C10 1.37(2)
N5 C7 1.38(3)
N6 N7 1.360(19)
N6 C6 1.39(3)
N7 C5 1.32(2)
N8 C4 1.32(2)
N8 C3 1.33(2)
N9 C11 1.35(2)
N9 C14 1.38(2)
N10 N11 1.334(17)
N10 C15 1.37(2)
N11 C16 1.35(2)
N12 C18 1.33(2)
N12 C17 1.34(2)
N13 C20 1.28(2)
N13 C17 1.38(2)
N14 C16 1.329(18)
N14 N15 1.366(17)
N15 C15 1.301(19)
N16 C14 1.26(2)
N16 C13 1.34(2)
N17 C21 1.337(19)
N17 C24 1.37(2)
N18 N19 1.341(19)
N18 C25 1.38(2)
N19 C26 1.30(2)
N20 C28 1.31(2)
N20 C27 1.31(2)
N21 C30 1.31(2)
N21 C27 1.34(2)
N22 N23 1.345(18)
N22 C26 1.38(2)
N23 C25 1.32(2)
N24 C24 1.29(2)
N24 C23 1.30(2)
N25 C34 1.31(2)
N25 C31 1.38(2)
N26 C35 1.32(2)
N26 N27 1.345(17)
N27 C36 1.29(2)
N28 C38 1.30(2)
N28 C37 1.32(2)
N29 C40 1.32(2)
N29 C37 1.34(2)
N30 C36 1.34(2)
N30 N31 1.349(18)
N31 C35 1.31(2)
N32 C34 1.33(2)
N32 C33 1.41(2)
N33 C41 1.38(2)
N33 C44 1.40(2)
N34 C45 1.32(2)
N34 N35 1.367(19)
N35 C46 1.28(2)
N36 C47 1.30(3)
N36 C48 1.30(3)
N37 C50 1.29(2)
N37 C47 1.30(2)
N38 N39 1.34(2)
N38 C46 1.38(2)
N39 C45 1.31(2)
N40 C44 1.27(2)
N40 C43 1.43(3)
N41 C51 1.20(2)
N42 C53 1.09(2)
N43 C55 1.11(2)
N44 C57 1.12(3)
N45 C59 1.15(2)
N46 C61 1.13(2)
N47 C63 1.13(2)
N48 C65 1.10(2)
N49 C67 1.12(2)
N50 C69 1.16(2)
N51 C71 1.14(3)
N52 C73 1.04(3)
N53 C75 1.14(2)
N54 C78 1.15(3)
N55 C79 1.08(4)
N56 C81 0.96(4)
N57 C83 1.16(3)
C1 C2 1.38(3)
C2 C3 1.39(3)
C4 C5 1.49(3)
C6 C7 1.50(3)
C8 C9 1.42(3)
C9 C10 1.34(3)
C11 C12 1.40(3)
C12 C13 1.32(2)
C14 C15 1.49(2)
C16 C17 1.43(2)
C18 C19 1.36(3)
C19 C20 1.38(3)
C21 C22 1.39(2)
C22 C23 1.34(2)
C24 C25 1.54(2)
C26 C27 1.45(2)
C28 C29 1.49(3)
C29 C30 1.36(3)
C31 C32 1.32(3)
C32 C33 1.35(3)
C34 C35 1.45(2)
C36 C37 1.47(3)
C38 C39 1.44(3)
C39 C40 1.36(3)
C41 C42 1.41(3)
C42 C43 1.39(3)
C44 C45 1.51(2)
C46 C47 1.49(3)
C48 C49 1.43(3)
C49 C50 1.38(3)
C51 C52 1.37(3)
C53 C54 1.56(3)
C55 C56 1.50(3)
C57 C58 1.49(3)
C59 C60 1.52(3)
C61 C62 1.47(3)
C63 C64 1.46(3)
C65 C66 1.48(3)
C67 C68 1.50(3)
C69 C70 1.37(3)
C71 C72 1.54(3)
C73 C74 1.52(4)
C75 C76 1.56(3)
C77 C78 1.49(3)
C79 C80 1.42(5)
C81 C82 1.36(5)
C83 C84 1.32(4)
C85 C86 1.50(3)
C86 C91 1.3900
C86 C87 1.3900
C91 C90 1.3900
C90 C89 1.3900
C89 C88 1.3900
C88 C87 1.3900
